data_4074276
loop_
_publ_author_name
'Song, Zhiquan'
'Li, Yuxue'
'Liu, Meina'
'Cong, Liqing'
'Liu, Yuanhong'

_publ_section_title
;
 Regio- and Stereoselective Coupling of Heteroaryl-Substituted
 Alkynes:&#x00A0; New Insights into the Mechanism of Zirconium-Mediated
 Cyclodimerization of Alkynes and a Facile Route to
 3-Methylenecyclobutenes
;
_journal_issue 21
_journal_name_full Organometallics
_journal_page_first 5035
_journal_paper_doi 10.1021/om060505j
_journal_volume 25
_journal_year 2006
_chemical_formula_sum 'C29 H26 I N3'
_chemical_formula_weight 543.43
_chemical_name_systematic
; 
 ? 
;
_space_group_IT_number 60
_symmetry_cell_setting orthorhombic
_symmetry_space_group_name_Hall '-P 2n 2ab'
_symmetry_space_group_name_H-M 'P b c n'
_atom_sites_solution_hydrogens geom
_atom_sites_solution_primary direct
_atom_sites_solution_secondary difmap
_audit_creation_method SHELXL-97
_cell_angle_alpha 90.00
_cell_angle_beta 90.00
_cell_angle_gamma 90.00
_cell_formula_units_Z 8
_cell_length_a 11.6652(7)
_cell_length_b 14.2846(9)
_cell_length_c 30.3170(19)
_cell_measurement_reflns_used 3818
_cell_measurement_temperature 293(2)
_cell_measurement_theta_max 40.980
_cell_measurement_theta_min 4.406
_cell_volume 5051.8(5)
_computing_cell_refinement 'Bruker SMART'
_computing_data_collection 'Bruker SMART'
_computing_data_reduction 'Bruker SHELXTL'
_computing_molecular_graphics 'Bruker SHELXTL'
_computing_publication_material 'Bruker SHELXTL'
_computing_structure_refinement 'SHELXL-97 (Sheldrick, 1997)'
_computing_structure_solution 'SHELXS-97 (Sheldrick, 1990)'
_diffrn_ambient_temperature 293(2)
_diffrn_measured_fraction_theta_full 1.000
_diffrn_measured_fraction_theta_max 1.000
_diffrn_measurement_device_type 'CCD area detector'
_diffrn_measurement_method 'phi and omega scans'
_diffrn_radiation_monochromator graphite
_diffrn_radiation_source 'fine-focus sealed tube'
_diffrn_radiation_type MoK\a
_diffrn_radiation_wavelength 0.71073
_diffrn_reflns_av_R_equivalents 0.1153
_diffrn_reflns_av_sigmaI/netI 0.0838
_diffrn_reflns_limit_h_max 14
_diffrn_reflns_limit_h_min -14
_diffrn_reflns_limit_k_max 12
_diffrn_reflns_limit_k_min -18
_diffrn_reflns_limit_l_max 34
_diffrn_reflns_limit_l_min -38
_diffrn_reflns_number 28268
_diffrn_reflns_theta_full 27.00
_diffrn_reflns_theta_max 27.00
_diffrn_reflns_theta_min 2.20
_exptl_absorpt_coefficient_mu 1.289
_exptl_absorpt_correction_T_max 1.00000
_exptl_absorpt_correction_T_min 0.60072
_exptl_absorpt_correction_type empirical
_exptl_crystal_colour colorless
_exptl_crystal_density_diffrn 1.429
_exptl_crystal_density_method 'not measured'
_exptl_crystal_F_000 2192
_exptl_crystal_size_max 0.465
_exptl_crystal_size_mid 0.357
_exptl_crystal_size_min 0.085
_refine_diff_density_max 0.867
_refine_diff_density_min -0.534
_refine_diff_density_rms 0.081
_refine_ls_extinction_expression Fc^*^=kFc[1+0.001xFc^2^\l^3^/sin(2\q)]^-1/4^
_refine_ls_extinction_method SHELXL
_refine_ls_goodness_of_fit_ref 0.850
_refine_ls_hydrogen_treatment mixed
_refine_ls_matrix_type full
_refine_ls_number_parameters 312
_refine_ls_number_reflns 5516
_refine_ls_number_restraints 0
_refine_ls_restrained_S_all 0.850
_refine_ls_R_factor_all 0.0773
_refine_ls_R_factor_gt 0.0438
_refine_ls_shift/su_max 0.002
_refine_ls_shift/su_mean 0.000
_refine_ls_structure_factor_coef Fsqd
_refine_ls_weighting_details 'calc w=1/[\s^2^(Fo^2^)+(0.0323P)^2^+0.0000P] where P=(Fo^2^+2Fc^2^)/3'
_refine_ls_weighting_scheme calc
_refine_ls_wR_factor_gt 0.0881
_refine_ls_wR_factor_ref 0.0958
_reflns_number_gt 3304
_reflns_number_total 5516
_reflns_threshold_expression >2sigma(I)
_cod_data_source_file om060505jsi20060607_012734.cif
_cod_data_source_block cd25364
_cod_depositor_comments
;
The following automatic conversions were performed:

'_symmetry_cell_setting' value 'Orthorhombic' changed to
'orthorhombic' according to
/home/saulius/struct/CIF-dictionaries/cif_core.dic dictionary named
'cif_core.dic' version 2.4.1 from 2010-06-29.

Automatic conversion script
Id: cif_fix_values 1715 2011-07-08 13:25:40Z adriana 
;
_cod_original_sg_symbol_H-M Pbcn
_cod_database_code 4074276

loop_
_symmetry_equiv_pos_as_xyz
'x, y, z'
'-x+1/2, -y+1/2, z+1/2'
'-x, y, -z+1/2'
'x+1/2, -y+1/2, -z'
'-x, -y, -z'
'x-1/2, y-1/2, -z-1/2'
'x, -y, z-1/2'
'-x-1/2, y-1/2, z'

loop_
_atom_site_label
_atom_site_type_symbol
_atom_site_fract_x
_atom_site_fract_y
_atom_site_fract_z
_atom_site_U_iso_or_equiv
_atom_site_adp_type
_atom_site_occupancy
_atom_site_symmetry_multiplicity
_atom_site_calc_flag
_atom_site_refinement_flags
I1 I 0.22980(2) 0.131842(18) 0.539149(8) 0.05424(12) Uani 1 1 d .
N1 N 0.1800(3) 0.3427(2) 0.46186(9) 0.0473(8) Uani 1 1 d .
N2 N -0.1006(3) 0.1632(2) 0.29892(10) 0.0567(9) Uani 1 1 d .
N3 N 0.0332(2) 0.4258(2) 0.36126(10) 0.0454(7) Uani 1 1 d .
C1 C 0.0243(3) 0.2502(3) 0.42667(12) 0.0406(9) Uani 1 1 d .
C2 C -0.0239(2) 0.2639(2) 0.38031(11) 0.0387(8) Uani 1 1 d .
C3 C -0.0459(3) 0.1730(2) 0.37439(11) 0.0391(8) Uani 1 1 d .
C4 C -0.0029(3) 0.1457(3) 0.41792(11) 0.0396(9) Uani 1 1 d .
C5 C 0.0091(3) 0.0710(3) 0.44292(15) 0.0529(11) Uani 1 1 d .
C6 C 0.1494(3) 0.2740(2) 0.43410(11) 0.0365(8) Uani 1 1 d .
C7 C 0.2334(3) 0.2262(3) 0.41182(12) 0.0523(10) Uani 1 1 d .
H7 H 0.2137 0.1793 0.3919 0.063 Uiso 1 1 calc R
C8 C 0.3474(3) 0.2479(3) 0.41913(14) 0.0647(12) Uani 1 1 d .
H8 H 0.4047 0.2153 0.4043 0.078 Uiso 1 1 calc R
C9 C 0.3753(4) 0.3173(3) 0.44806(14) 0.0655(13) Uani 1 1 d .
H9 H 0.4518 0.3324 0.4530 0.079 Uiso 1 1 calc R
C10 C 0.2919(3) 0.3639(3) 0.46953(14) 0.0612(12) Uani 1 1 d .
H10 H 0.3109 0.4106 0.4896 0.073 Uiso 1 1 calc R
C11 C 0.0936(4) 0.3989(3) 0.48543(15) 0.0756(13) Uani 1 1 d .
H11A H 0.0406 0.4251 0.4646 0.113 Uiso 1 1 calc R
H11B H 0.1310 0.4486 0.5012 0.113 Uiso 1 1 calc R
H11C H 0.0530 0.3598 0.5059 0.113 Uiso 1 1 calc R
C12 C -0.0984(3) 0.1186(2) 0.33799(11) 0.0393(9) Uani 1 1 d .
C13 C -0.1434(3) 0.0307(3) 0.34417(12) 0.0460(9) Uani 1 1 d .
H13 H -0.1400 0.0020 0.3717 0.055 Uiso 1 1 calc R
C14 C -0.1935(3) -0.0142(3) 0.30908(14) 0.0573(11) Uani 1 1 d .
H14 H -0.2240 -0.0740 0.3123 0.069 Uiso 1 1 calc R
C15 C -0.1976(3) 0.0302(4) 0.26972(15) 0.0686(13) Uani 1 1 d .
H15 H -0.2334 0.0022 0.2457 0.082 Uiso 1 1 calc R
C16 C -0.1486(4) 0.1163(3) 0.26568(14) 0.0690(13) Uani 1 1 d .
H16 H -0.1487 0.1442 0.2380 0.083 Uiso 1 1 calc R
C17 C -0.0531(3) 0.3517(2) 0.35634(12) 0.0462(9) Uani 1 1 d .
H17A H -0.0621 0.3376 0.3252 0.055 Uiso 1 1 calc R
H17B H -0.1261 0.3748 0.3671 0.055 Uiso 1 1 calc R
C18 C -0.0111(3) 0.5185(2) 0.35728(12) 0.0419(9) Uani 1 1 d .
C19 C -0.0812(3) 0.5535(3) 0.39067(13) 0.0539(10) Uani 1 1 d .
H19 H -0.0956 0.5173 0.4156 0.065 Uiso 1 1 calc R
C20 C -0.1290(3) 0.6412(3) 0.38709(17) 0.0651(12) Uani 1 1 d .
H20 H -0.1761 0.6637 0.4095 0.078 Uiso 1 1 calc R
C21 C -0.1082(4) 0.6953(3) 0.35106(18) 0.0723(13) Uani 1 1 d .
H21 H -0.1397 0.7550 0.3491 0.087 Uiso 1 1 calc R
C22 C -0.0401(4) 0.6614(3) 0.31743(17) 0.0784(14) Uani 1 1 d .
H22 H -0.0270 0.6979 0.2925 0.094 Uiso 1 1 calc R
C23 C 0.0085(3) 0.5738(3) 0.32062(13) 0.0574(11) Uani 1 1 d .
H23 H 0.0549 0.5516 0.2979 0.069 Uiso 1 1 calc R
C24 C 0.1438(3) 0.4091(3) 0.34368(11) 0.0436(9) Uani 1 1 d .
C25 C 0.2341(3) 0.4650(3) 0.35827(13) 0.0544(10) Uani 1 1 d .
H25 H 0.2199 0.5135 0.3780 0.065 Uiso 1 1 calc R
C26 C 0.3438(3) 0.4492(3) 0.34377(14) 0.0654(12) Uani 1 1 d .
H26 H 0.4031 0.4876 0.3533 0.078 Uiso 1 1 calc R
C27 C 0.3665(4) 0.3767(3) 0.31516(16) 0.0738(14) Uani 1 1 d .
H27 H 0.4412 0.3660 0.3057 0.089 Uiso 1 1 calc R
C28 C 0.2798(4) 0.3206(3) 0.30065(15) 0.0727(13) Uani 1 1 d .
H28 H 0.2952 0.2716 0.2814 0.087 Uiso 1 1 calc R
C29 C 0.1676(3) 0.3371(3) 0.31478(13) 0.0565(10) Uani 1 1 d .
H29 H 0.1085 0.2991 0.3046 0.068 Uiso 1 1 calc R
H1 H -0.019(3) 0.281(2) 0.4480(9) 0.042(10) Uiso 1 1 d .
H4 H 0.047(3) 0.068(2) 0.4723(11) 0.051(10) Uiso 1 1 d .
H5 H -0.016(2) 0.012(2) 0.4345(10) 0.036(9) Uiso 1 1 d .

loop_
_atom_site_aniso_label
_atom_site_aniso_U_11
_atom_site_aniso_U_22
_atom_site_aniso_U_33
_atom_site_aniso_U_23
_atom_site_aniso_U_13
_atom_site_aniso_U_12
I1 0.04481(17) 0.05205(19) 0.0658(2) 0.00504(15) -0.00950(12) -0.00357(12)
N1 0.0451(17) 0.0433(19) 0.0536(19) 0.0018(17) -0.0034(15) -0.0027(15)
N2 0.068(2) 0.055(2) 0.047(2) 0.0037(18) -0.0015(16) -0.0096(17)
N3 0.0367(16) 0.0299(18) 0.070(2) -0.0013(16) 0.0011(14) -0.0031(14)
C1 0.0314(18) 0.039(2) 0.052(2) -0.0056(19) 0.0070(17) -0.0025(16)
C2 0.0276(17) 0.036(2) 0.052(2) 0.0006(19) 0.0029(15) -0.0019(15)
C3 0.0334(18) 0.035(2) 0.049(2) 0.0019(18) 0.0062(16) -0.0022(16)
C4 0.0339(18) 0.038(2) 0.047(2) -0.0032(19) 0.0053(15) -0.0029(16)
C5 0.058(3) 0.043(3) 0.058(3) 0.006(2) -0.009(2) -0.011(2)
C6 0.0355(18) 0.032(2) 0.042(2) -0.0007(17) -0.0029(15) -0.0022(16)
C7 0.039(2) 0.048(2) 0.071(3) -0.002(2) 0.0031(18) 0.0025(18)
C8 0.039(2) 0.069(3) 0.086(3) 0.014(3) 0.009(2) 0.011(2)
C9 0.042(2) 0.072(3) 0.083(3) 0.023(3) -0.017(2) -0.013(2)
C10 0.047(3) 0.070(3) 0.067(3) 0.009(2) -0.018(2) -0.018(2)
C11 0.071(3) 0.072(3) 0.084(3) -0.035(3) 0.004(2) 0.003(3)
C12 0.0327(18) 0.037(2) 0.048(2) -0.0033(18) 0.0021(15) 0.0024(16)
C13 0.040(2) 0.043(2) 0.055(2) -0.003(2) 0.0025(17) -0.0051(18)
C14 0.047(2) 0.050(3) 0.075(3) -0.016(2) 0.002(2) -0.0111(19)
C15 0.066(3) 0.076(4) 0.064(3) -0.023(3) -0.008(2) -0.003(3)
C16 0.084(3) 0.072(4) 0.051(3) 0.001(3) -0.006(2) 0.001(3)
C17 0.0349(19) 0.034(2) 0.070(2) 0.003(2) -0.0010(17) -0.0011(16)
C18 0.0356(19) 0.033(2) 0.057(2) -0.0001(19) -0.0065(16) -0.0064(16)
C19 0.045(2) 0.046(3) 0.072(3) -0.001(2) -0.0017(19) -0.0025(19)
C20 0.044(2) 0.046(3) 0.105(4) -0.018(3) -0.012(2) 0.005(2)
C21 0.056(3) 0.038(3) 0.123(4) 0.005(3) -0.023(3) 0.005(2)
C22 0.082(3) 0.056(3) 0.098(4) 0.027(3) -0.013(3) -0.009(3)
C23 0.058(2) 0.051(3) 0.063(3) 0.010(2) -0.0037(19) 0.001(2)
C24 0.043(2) 0.035(2) 0.052(2) 0.0061(19) 0.0032(17) -0.0002(18)
C25 0.045(2) 0.054(3) 0.064(3) 0.005(2) -0.0034(19) -0.009(2)
C26 0.043(2) 0.071(3) 0.083(3) 0.016(3) -0.004(2) -0.011(2)
C27 0.052(3) 0.074(4) 0.095(4) 0.018(3) 0.016(2) 0.009(3)
C28 0.066(3) 0.055(3) 0.097(4) -0.006(3) 0.025(3) 0.006(2)
C29 0.048(2) 0.042(2) 0.079(3) -0.001(2) 0.004(2) -0.0031(19)

loop_
_atom_type_symbol
_atom_type_description
_atom_type_scat_dispersion_real
_atom_type_scat_dispersion_imag
_atom_type_scat_source
C C 0.0033 0.0016 'International Tables Vol C Tables 4.2.6.8 and 6.1.1.4'
H H 0.0000 0.0000 'International Tables Vol C Tables 4.2.6.8 and 6.1.1.4'
N N 0.0061 0.0033 'International Tables Vol C Tables 4.2.6.8 and 6.1.1.4'
I I -0.4742 1.8119 'International Tables Vol C Tables 4.2.6.8 and 6.1.1.4'

loop_
_geom_angle_atom_site_label_1
_geom_angle_atom_site_label_2
_geom_angle_atom_site_label_3
_geom_angle
C6 N1 C10 121.7(3)
C6 N1 C11 121.4(3)
C10 N1 C11 116.9(3)
C16 N2 C12 115.8(3)
C24 N3 C18 117.0(3)
C24 N3 C17 117.7(3)
C18 N3 C17 114.3(3)
C6 C1 C2 117.6(3)
C6 C1 C4 116.0(3)
C2 C1 C4 83.7(3)
C6 C1 H1 108.1(19)
C2 C1 H1 112.5(18)
C4 C1 H1 118(2)
C3 C2 C17 135.2(3)
C3 C2 C1 94.0(3)
C17 C2 C1 129.9(3)
C2 C3 C4 94.1(3)
C2 C3 C12 133.5(3)
C4 C3 C12 132.3(3)
C5 C4 C3 140.4(4)
C5 C4 C1 131.4(4)
C3 C4 C1 88.2(3)
C4 C5 H4 126(2)
C4 C5 H5 122.9(19)
H4 C5 H5 111(3)
N1 C6 C7 118.9(3)
N1 C6 C1 120.9(3)
C7 C6 C1 120.2(3)
C6 C7 C8 119.7(4)
C6 C7 H7 120.2
C8 C7 H7 120.2
C9 C8 C7 119.8(4)
C9 C8 H8 120.1
C7 C8 H8 120.1
C10 C9 C8 119.8(4)
C10 C9 H9 120.1
C8 C9 H9 120.1
C9 C10 N1 120.1(4)
C9 C10 H10 120.0
N1 C10 H10 120.0
N1 C11 H11A 109.5
N1 C11 H11B 109.5
H11A C11 H11B 109.5
N1 C11 H11C 109.5
H11A C11 H11C 109.5
H11B C11 H11C 109.5
N2 C12 C13 123.1(3)
N2 C12 C3 114.6(3)
C13 C12 C3 122.3(3)
C14 C13 C12 118.9(4)
C14 C13 H13 120.5
C12 C13 H13 120.5
C15 C14 C13 118.7(4)
C15 C14 H14 120.6
C13 C14 H14 120.6
C14 C15 C16 119.2(4)
C14 C15 H15 120.4
C16 C15 H15 120.4
N2 C16 C15 124.2(4)
N2 C16 H16 117.9
C15 C16 H16 117.9
N3 C17 C2 113.6(3)
N3 C17 H17A 108.8
C2 C17 H17A 108.8
N3 C17 H17B 108.8
C2 C17 H17B 108.8
H17A C17 H17B 107.7
C23 C18 C19 118.5(4)
C23 C18 N3 122.5(3)
C19 C18 N3 119.0(3)
C20 C19 C18 120.5(4)
C20 C19 H19 119.8
C18 C19 H19 119.8
C21 C20 C19 120.5(4)
C21 C20 H20 119.7
C19 C20 H20 119.7
C20 C21 C22 119.8(4)
C20 C21 H21 120.1
C22 C21 H21 120.1
C23 C22 C21 120.3(4)
C23 C22 H22 119.9
C21 C22 H22 119.9
C22 C23 C18 120.5(4)
C22 C23 H23 119.8
C18 C23 H23 119.8
C29 C24 C25 118.5(3)
C29 C24 N3 123.2(3)
C25 C24 N3 118.2(3)
C26 C25 C24 120.6(4)
C26 C25 H25 119.7
C24 C25 H25 119.7
C25 C26 C27 120.4(4)
C25 C26 H26 119.8
C27 C26 H26 119.8
C28 C27 C26 120.1(4)
C28 C27 H27 119.9
C26 C27 H27 119.9
C27 C28 C29 119.8(4)
C27 C28 H28 120.1
C29 C28 H28 120.1
C24 C29 C28 120.6(4)
C24 C29 H29 119.7
C28 C29 H29 119.7

loop_
_geom_bond_atom_site_label_1
_geom_bond_atom_site_label_2
_geom_bond_distance
N1 C6 1.341(4)
N1 C10 1.360(5)
N1 C11 1.473(5)
N2 C16 1.334(5)
N2 C12 1.345(4)
N3 C24 1.416(4)
N3 C18 1.427(4)
N3 C17 1.468(4)
C1 C6 1.515(4)
C1 C2 1.526(5)
C1 C4 1.549(5)
C1 H1 0.93(3)
C2 C3 1.336(5)
C2 C17 1.490(4)
C3 C4 1.465(5)
C3 C12 1.482(5)
C4 C5 1.316(5)
C5 H4 1.00(3)
C5 H5 0.92(3)
C6 C7 1.372(4)
C7 C8 1.383(5)
C7 H7 0.9300
C8 C9 1.363(5)
C8 H8 0.9300
C9 C10 1.347(6)
C9 H9 0.9300
C10 H10 0.9300
C11 H11A 0.9600
C11 H11B 0.9600
C11 H11C 0.9600
C12 C13 1.375(5)
C13 C14 1.372(5)
C13 H13 0.9300
C14 C15 1.352(6)
C14 H14 0.9300
C15 C16 1.362(6)
C15 H15 0.9300
C16 H16 0.9300
C17 H17A 0.9700
C17 H17B 0.9700
C18 C23 1.382(5)
C18 C19 1.394(5)
C19 C20 1.376(5)
C19 H19 0.9300
C20 C21 1.360(6)
C20 H20 0.9300
C21 C22 1.380(6)
C21 H21 0.9300
C22 C23 1.378(6)
C22 H22 0.9300
C23 H23 0.9300
C24 C29 1.380(5)
C24 C25 1.394(5)
C25 C26 1.371(5)
C25 H25 0.9300
C26 C27 1.376(6)
C26 H26 0.9300
C27 C28 1.364(6)
C27 H27 0.9300
C28 C29 1.396(5)
C28 H28 0.9300
C29 H29 0.9300

loop_
_geom_torsion_atom_site_label_1
_geom_torsion_atom_site_label_2
_geom_torsion_atom_site_label_3
_geom_torsion_atom_site_label_4
_geom_torsion
C6 C1 C2 C3 116.2(3)
C4 C1 C2 C3 0.1(2)
C6 C1 C2 C17 -73.6(4)
C4 C1 C2 C17 170.3(3)
C17 C2 C3 C4 -169.4(4)
C1 C2 C3 C4 -0.1(3)
C17 C2 C3 C12 8.7(7)
C1 C2 C3 C12 178.0(3)
C2 C3 C4 C5 178.1(5)
C12 C3 C4 C5 0.0(7)
C2 C3 C4 C1 0.1(3)
C12 C3 C4 C1 -178.1(3)
C6 C1 C4 C5 63.9(5)
C2 C1 C4 C5 -178.4(4)
C6 C1 C4 C3 -117.8(3)
C2 C1 C4 C3 -0.1(2)
C10 N1 C6 C7 -2.3(5)
C11 N1 C6 C7 177.7(3)
C10 N1 C6 C1 178.8(3)
C11 N1 C6 C1 -1.3(5)
C2 C1 C6 N1 116.9(4)
C4 C1 C6 N1 -146.4(3)
C2 C1 C6 C7 -62.0(5)
C4 C1 C6 C7 34.7(5)
N1 C6 C7 C8 1.6(5)
C1 C6 C7 C8 -179.5(3)
C6 C7 C8 C9 -0.6(6)
C7 C8 C9 C10 0.3(6)
C8 C9 C10 N1 -1.0(6)
C6 N1 C10 C9 2.0(5)
C11 N1 C10 C9 -177.9(4)
C16 N2 C12 C13 -0.7(5)
C16 N2 C12 C3 -179.3(3)
C2 C3 C12 N2 18.6(5)
C4 C3 C12 N2 -163.9(3)
C2 C3 C12 C13 -159.9(4)
C4 C3 C12 C13 17.6(5)
N2 C12 C13 C14 -0.2(5)
C3 C12 C13 C14 178.2(3)
C12 C13 C14 C15 -0.6(5)
C13 C14 C15 C16 2.3(6)
C12 N2 C16 C15 2.6(6)
C14 C15 C16 N2 -3.4(7)
C24 N3 C17 C2 64.2(4)
C18 N3 C17 C2 -152.6(3)
C3 C2 C17 N3 -150.5(4)
C1 C2 C17 N3 43.4(5)
C24 N3 C18 C23 36.7(5)
C17 N3 C18 C23 -106.8(4)
C24 N3 C18 C19 -146.2(3)
C17 N3 C18 C19 70.3(4)
C23 C18 C19 C20 -0.2(5)
N3 C18 C19 C20 -177.4(3)
C18 C19 C20 C21 -0.4(6)
C19 C20 C21 C22 1.2(6)
C20 C21 C22 C23 -1.3(7)
C21 C22 C23 C18 0.6(6)
C19 C18 C23 C22 0.1(5)
N3 C18 C23 C22 177.2(3)
C18 N3 C24 C29 -128.4(4)
C17 N3 C24 C29 13.9(5)
C18 N3 C24 C25 55.4(4)
C17 N3 C24 C25 -162.4(3)
C29 C24 C25 C26 0.7(6)
N3 C24 C25 C26 177.1(3)
C24 C25 C26 C27 -1.1(6)
C25 C26 C27 C28 0.6(7)
C26 C27 C28 C29 0.2(7)
C25 C24 C29 C28 0.2(6)
N3 C24 C29 C28 -176.1(4)
C27 C28 C29 C24 -0.6(7)
